data_5000322
_chemical_formula_moiety ?
_chemical_formula_sum 'C26 H24 B Cu2 F5 N4 O4'
_chemical_formula_weight 689.396
_space_group_IT_number 2
_symmetry_cell_setting triclinic
_symmetry_space_group_name_Hall '-P 1'
_symmetry_space_group_name_H-M 'P -1'
_cell_angle_alpha 105.410(10)
_cell_angle_beta 110.483(10)
_cell_angle_gamma 102.894(12)
_cell_formula_units_Z 2
_cell_length_a 12.613(3)
_cell_length_b 13.380(3)
_cell_length_c 9.763(2)
_cell_measurement_reflns_used ?
_cell_measurement_temperature 103.
_cell_measurement_theta_max ?
_cell_measurement_theta_min ?
_cell_volume 1393.8(5)
_diffrn_ambient_temperature 20.
_diffrn_detector_area_resol_mean ?
_diffrn_measured_fraction_theta_full 0
_diffrn_measured_fraction_theta_max 1
_diffrn_measurement_device_type 'refurbished Picker diffractometer'
_diffrn_measurement_method '\q/2\q scans'
_diffrn_radiation_type 'Mo K\a'
_diffrn_radiation_wavelength 0.71069
_diffrn_reflns_av_R_equivalents 0.043
_diffrn_reflns_limit_h_max 9
_diffrn_reflns_limit_h_min -15
_diffrn_reflns_limit_k_max 15
_diffrn_reflns_limit_k_min -15
_diffrn_reflns_limit_l_max 11
_diffrn_reflns_limit_l_min -11
_diffrn_reflns_number 6407
_diffrn_reflns_theta_full 0
_diffrn_reflns_theta_max 25.0328
_diffrn_reflns_theta_min 3.00584
_diffrn_standards_decay_% 5.1
_diffrn_standards_interval_count 500
_diffrn_standards_number 4
_exptl_absorpt_coefficient_mu 1.6
_exptl_absorpt_correction_T_max ?
_exptl_absorpt_correction_T_min ?
_exptl_absorpt_correction_type none
_exptl_absorpt_process_details none
_exptl_crystal_colour green
_exptl_crystal_density_diffrn 1.643
_exptl_crystal_density_meas ?
_exptl_crystal_density_method 'not measured'
_exptl_crystal_description multifaceted
_exptl_crystal_F_000 696
_exptl_crystal_size_max .30
_exptl_crystal_size_mid .30
_exptl_crystal_size_min .20
_refine_diff_density_max 0.77
_refine_diff_density_min -1.02
_refine_ls_abs_structure_details none
_refine_ls_abs_structure_Flack ?
_refine_ls_extinction_coef -0.00000016(19)
_refine_ls_extinction_expression
;
Larson, A. C. (1967).  Acta Cryst. 23, p. 664.  Eq. (3)
;
_refine_ls_extinction_method Zachariasen
_refine_ls_goodness_of_fit_ref 1.9453
_refine_ls_hydrogen_treatment ?
_refine_ls_matrix_type full
_refine_ls_number_parameters 503
_refine_ls_number_reflns 3542
_refine_ls_R_factor_gt 0.0659
_refine_ls_shift/su_max 0.215
_refine_ls_structure_factor_coef F
_refine_ls_weighting_details w^-1^=\s^2^(F)+(.03F)^2^
_refine_ls_weighting_scheme calc
_refine_ls_wR_factor_ref 0.05
_reflns_number_gt 3183
_reflns_number_total 4906
_reflns_threshold_expression F^2^>2.33\s(F^2^)
_cod_original_formula_sum 'C26 H24 B1 Cu2 F5 N4 O4'
_cod_database_code 5000322

loop_
_symmetry_equiv_pos_as_xyz
x,y,z
-x,-y,-z

loop_
_atom_site_label
_atom_site_type_symbol
_atom_site_fract_x
_atom_site_fract_y
_atom_site_fract_z
_atom_site_U_iso_or_equiv
_atom_site_adp_type
_atom_site_occupancy
_atom_site_disorder_group
_atom_site_disorder_assembly
CU1 CU 0.77938(7) 0.21619(7) 0.26547(9) 0.0309(4) Uani 1 0 .
CU2 CU 0.61092(9) 0.03364(7) -0.09016(10) 0.0524(5) Uani 1 0 .
F3 F 0.6196(3) 0.1246(3) 0.1066(4) 0.0310(17) Uani 1 0 .
O4 O 0.7538(4) 0.1362(4) -0.1170(5) 0.042(2) Uani 1 0 .
C5 C 0.8502(6) 0.2120(5) -0.0146(8) 0.030(3) Uani 1 0 .
O6 O 0.8790(3) 0.2489(3) 0.1310(5) 0.031(2) Uani 1 0 .
C7 C 0.9321(10) 0.2677(10) -0.0733(14) 0.059(6) Uani 1 0 .
O8 O 0.7138(5) -0.0354(4) 0.0231(5) 0.063(3) Uani 1 0 .
C9 C 0.7878(6) -0.0061(6) 0.1628(8) 0.037(3) Uani 1 0 .
O10 O 0.8152(4) 0.0832(4) 0.2719(5) 0.033(2) Uani 1 0 .
C11 C 0.8526(14) -0.0813(9) 0.2067(12) 0.064(6) Uani 1 0 .
N12 N 0.9127(4) 0.3003(4) 0.4828(6) 0.028(3) Uani 1 0 .
C13 C 0.9988(6) 0.2659(6) 0.5580(8) 0.031(3) Uani 1 0 .
C14 C 1.0886(6) 0.3304(6) 0.7080(8) 0.040(4) Uani 1 0 .
C15 C 1.0902(7) 0.4344(6) 0.7802(9) 0.045(4) Uani 1 0 .
C16 C 1.0024(7) 0.4707(6) 0.7035(8) 0.037(4) Uani 1 0 .
C17 C 0.9130(5) 0.4009(5) 0.5526(7) 0.028(3) Uani 1 0 .
C18 C 0.8159(5) 0.4333(5) 0.4614(7) 0.027(3) Uani 1 0 .
C19 C 0.7988(7) 0.5312(6) 0.5208(9) 0.036(4) Uani 1 0 .
C20 C 0.7076(6) 0.5547(6) 0.4264(9) 0.044(4) Uani 1 0 .
C21 C 0.6387(7) 0.4845(6) 0.2746(11) 0.068(4) Uani 1 0 .
C22 C 0.6582(7) 0.3873(7) 0.2195(10) 0.077(4) Uani 1 0 .
N23 N 0.7445(5) 0.3599(5) 0.3119(6) 0.043(3) Uani 1 0 .
C24 C 0.5484(13) 0.2954(12) 0.0779(17) 0.027(7) Uani 0.5 0 .
C25 C 0.6028(15) 0.2791(13) -0.0438(19) 0.026(8) Uani 0.5 0 .
N26 N 0.4861(6) 0.0814(5) -0.2285(6) 0.062(3) Uani 1 0 .
C27 C 0.5076(12) 0.1884(10) -0.1991(14) 0.023(6) Uani 0.5 0 .
C28 C 0.4164(13) 0.2106(11) -0.3044(16) 0.024(7) Uani 0.5 0 .
C29 C 0.3125(7) 0.1229(6) -0.4564(8) 0.043(4) Uani 1 0 .
C30 C 0.3314(6) 0.0245(5) -0.4883(8) 0.029(3) Uani 1 0 .
C31 C 0.4163(5) 0.0046(5) -0.3762(7) 0.024(3) Uani 1 0 .
C32 C 0.4399(5) -0.1003(5) -0.4027(7) 0.024(3) Uani 1 0 .
C33 C 0.3731(7) -0.1920(6) -0.5413(8) 0.047(4) Uani 1 0 .
C34 C 0.3983(8) -0.2871(8) -0.5557(9) 0.067(5) Uani 1 0 .
C35 C 0.4927(7) -0.2889(7) -0.4341(8) 0.047(4) Uani 1 0 .
C36 C 0.5580(6) -0.1959(6) -0.2987(8) 0.031(3) Uani 1 0 .
N37 N 0.5324(4) -0.1027(4) -0.2847(5) 0.024(2) Uani 1 0 .
B38 B 0.3054(7) 0.4305(6) 0.1530(8) 0.028(3) Uani 1 0 .
F39 F 0.2170(3) 0.4753(3) 0.1479(4) 0.047(2) Uani 1 0 .
F40 F 0.2604(5) 0.3212(4) 0.1044(9) 0.134(4) Uani 1 0 .
F41 F 0.3949(5) 0.4674(5) 0.2969(5) 0.109(3) Uani 1 0 .
F42 F 0.3491(4) 0.4508(5) 0.0515(6) 0.102(4) Uani 1 0 .
O43 N 0.0796(7) 0.1735(6) 0.2838(10) 0.065(4) Uiso 0.90(2) 0 .
O44 N 0.0994(9) 0.1281(9) 0.1673(13) 0.123(6) Uiso 0.99(3) 0 .
C45 C 0.1344(15) 0.0521(16) 0.208(2) 0.060(8) Uiso 0.48(3) 0 .
C24A C 0.6130(15) 0.3227(12) 0.0273(18) 0.023(8) Uani 0.5 0 .
C25A C 0.4852(13) 0.2501(11) -0.0227(16) 0.028(7) Uani 0.5 0 .
C27A C 0.4321(12) 0.1698(10) -0.1908(13) 0.020(6) Uani 0.5 0 .
C28A C 0.3478(13) 0.1889(12) -0.3083(17) 0.027(7) Uani 0.5 0 .
H1 H 0.999(5) 0.286(5) -0.014(7) 0.02(2) Uiso 1 0 .
H2 H 0.941(7) 0.207(7) -0.161(9) 0.09(3) Uiso 1 0 .
H3 H 0.904(6) 0.329(6) -0.102(8) 0.07(3) Uiso 1 0 .
H4 H 0.869(8) -0.079(7) 0.318(10) 0.10(3) Uiso 1 0 .
H5 H 0.817(7) -0.148(7) 0.150(9) 0.06(3) Uiso 1 0 .
H6 H 0.910(8) -0.060(9) 0.220(13) 0.10(5) Uiso 1 0 .
H7 H 0.996(5) 0.193(5) 0.502(6) 0.027(17) Uiso 1 0 .
H8 H 1.150(5) 0.300(5) 0.747(6) 0.026(16) Uiso 1 0 .
H9 H 1.151(6) 0.485(6) 0.883(8) 0.06(2) Uiso 1 0 .
H10 H 0.994(5) 0.533(5) 0.742(7) 0.03(2) Uiso 1 0 .
H11 H 0.848(5) 0.574(5) 0.616(7) 0.024(17) Uiso 1 0 .
H12 H 0.687(5) 0.616(5) 0.468(7) 0.034(18) Uiso 1 0 .
H13 H 0.575(6) 0.498(5) 0.215(7) 0.05(2) Uiso 1 0 .
H14 H 0.5253 0.229 0.0939 0.0377 Uiso 0.5 0 .
H15 H 0.4816 0.3174 0.0393 0.0377 Uiso 0.5 0 .
H16 H 0.6316 0.3441 -0.0637 0.0411 Uiso 0.5 0 .
H17 H 0.6728 0.2538 -0.0118 0.0411 Uiso 0.5 0 .
H18 H 0.4259 0.2894 -0.2807 0.0431 Uiso 0.5 0 .
H19 H 0.242 0.134 -0.5214 0.0632 Uiso 0.5 0 .
H20 H 0.299(4) -0.025(4) -0.579(6) 0.005(14) Uiso 1 0 .
H21 H 0.314(6) -0.184(5) -0.613(7) 0.05(2) Uiso 1 0 .
H22 H 0.361(7) -0.348(7) -0.649(9) 0.08(3) Uiso 1 0 .
H23 H 0.518(5) -0.346(5) -0.429(7) 0.037(19) Uiso 1 0 .
H24 H 0.629(5) -0.196(5) -0.218(7) 0.037(18) Uiso 1 0 .
H14A H 0.6146 0.3743 -0.0322 0.0328 Uiso 0.5 0 .
H15A H 0.6601 0.28 -0.003 0.0328 Uiso 0.5 0 .
H16A H 0.4866 0.2131 0.0491 0.0359 Uiso 0.5 0 .
H17A H 0.4372 0.2979 -0.0088 0.0359 Uiso 0.5 0 .
H18A H 0.3224 0.2522 -0.281 0.0388 Uiso 0.5 0 .

loop_
_atom_type_symbol
_atom_type_description
_atom_type_scat_dispersion_real
_atom_type_scat_dispersion_imag
_atom_type_scat_source
CU Cu 0.263 1.266 'International Tables Vol. IV (1974) Table 2.2B'
F F 0.014 0.01 'International Tables Vol. IV (1974) Table 2.2B'
O O 0.008 0.006 'International Tables Vol. IV (1974) Table 2.2B'
N N 0.004 0.003 'International Tables Vol. IV (1974) Table 2.2B'
C C 0.002 0.002 'International Tables Vol. IV (1974) Table 2.2B'
B B 0 0.001 'International Tables Vol. IV (1974) Table 2.2B'
H H 0 0 'International Tables Vol. IV (1974) Table 2.2B'
